data_4022663
loop_
_publ_author_name
'Yolanda Arroyo'
'J. F\'elix Rodr\'iguez'
'Mercedes Santos'
'M. Ascensi\'on Sanz Tejedor'
'Jos\'e Luis Garc\'ia Ruano'

_publ_section_title
;
 Asymmetric Synthesis of \b-Hydroxy Sulfides Controlled
 by Remote Sulfoxides
;
_journal_name_full 'Journal of Organic Chemistry'
_journal_page_first 1035
_journal_page_last 1038
_journal_paper_doi 10.1021/jo062053q
_journal_volume 72
_journal_year 2007
_chemical_formula_sum 'C23 H24 O3 S2'
_chemical_formula_weight 412.54
_chemical_name_systematic
; 
 ? 
;
_space_group_IT_number 19
_symmetry_cell_setting orthorhombic
_symmetry_space_group_name_Hall 'P 2ac 2ab'
_symmetry_space_group_name_H-M 'P 21 21 21'
_atom_sites_solution_hydrogens geom
_atom_sites_solution_primary direct
_atom_sites_solution_secondary difmap
_audit_creation_method SHELXL-97
_cell_angle_alpha 90.00
_cell_angle_beta 90.00
_cell_angle_gamma 90.00
_cell_formula_units_Z 4
_cell_length_a 8.257(5)
_cell_length_b 15.255(10)
_cell_length_c 16.790(11)
_cell_measurement_temperature 296(2)
_cell_volume 2115(2)
_computing_cell_refinement 'Bruker SMART'
_computing_data_collection 'Bruker SMART'
_computing_data_reduction 'Bruker SHELXTL'
_computing_molecular_graphics 'Bruker SHELXTL'
_computing_publication_material 'Bruker SHELXTL'
_computing_structure_refinement 'SHELXL-97 (Sheldrick, 1997)'
_computing_structure_solution 'SHELXS-97 (Sheldrick, 1990)'
_diffrn_ambient_temperature 296(2)
_diffrn_measured_fraction_theta_full 0.995
_diffrn_measured_fraction_theta_max 0.995
_diffrn_measurement_device_type 'CCD area detector'
_diffrn_measurement_method 'phi and omega scans'
_diffrn_radiation_monochromator graphite
_diffrn_radiation_source 'fine-focus sealed tube'
_diffrn_radiation_type MoK\a
_diffrn_radiation_wavelength 0.71073
_diffrn_reflns_av_R_equivalents 0.0285
_diffrn_reflns_av_sigmaI/netI 0.0217
_diffrn_reflns_limit_h_max 9
_diffrn_reflns_limit_h_min -9
_diffrn_reflns_limit_k_max 16
_diffrn_reflns_limit_k_min -16
_diffrn_reflns_limit_l_max 18
_diffrn_reflns_limit_l_min -18
_diffrn_reflns_number 13583
_diffrn_reflns_theta_full 23.34
_diffrn_reflns_theta_max 23.34
_diffrn_reflns_theta_min 1.80
_exptl_absorpt_coefficient_mu 0.273
_exptl_absorpt_correction_T_max 1.000000
_exptl_absorpt_correction_T_min 0.798085
_exptl_absorpt_correction_type SADABS
_exptl_crystal_colour COLORLESS
_exptl_crystal_density_diffrn 1.296
_exptl_crystal_density_method 'not measured'
_exptl_crystal_description PRISM
_exptl_crystal_F_000 872
_exptl_crystal_size_max 0.26
_exptl_crystal_size_mid 0.20
_exptl_crystal_size_min 0.18
_refine_diff_density_max 0.275
_refine_diff_density_min -0.197
_refine_diff_density_rms 0.030
_refine_ls_abs_structure_details 'Flack H D (1983), Acta Cryst. A39, 876-881'
_refine_ls_abs_structure_Flack 0.00
_refine_ls_extinction_method none
_refine_ls_goodness_of_fit_ref 1.065
_refine_ls_hydrogen_treatment mixed
_refine_ls_matrix_type full
_refine_ls_number_parameters 257
_refine_ls_number_reflns 3053
_refine_ls_number_restraints 0
_refine_ls_restrained_S_all 1.065
_refine_ls_R_factor_all 0.0377
_refine_ls_R_factor_gt 0.0326
_refine_ls_shift/su_max 0.000
_refine_ls_shift/su_mean 0.000
_refine_ls_structure_factor_coef Fsqd
_refine_ls_weighting_details 'calc w=1/[\s^2^(Fo^2^)+(0.0536P)^2^+0.1069P] where P=(Fo^2^+2Fc^2^)/3'
_refine_ls_weighting_scheme calc
_refine_ls_wR_factor_gt 0.0842
_refine_ls_wR_factor_ref 0.0867
_reflns_number_gt 2736
_reflns_number_total 3053
_reflns_threshold_expression >2sigma(I)
_cod_data_source_file jo062053qsi20061004_072932.cif
_cod_data_source_block meo17am
_cod_depositor_comments
;
The following automatic conversions were performed:
'_symmetry_cell_setting' value 'Orthorhombic' changed to 'orthorhombic'
according to '/home/saulius/struct/CIF-dictionaries/cif_core.dic'
dictionary named 'cif_core.dic' version 2.4.1 from 2010-06-29.

Automatic conversion script
Id: cif_fix_enum 1527 2010-12-29 10:47:43Z saulius 
;
_cod_database_code 4022663

loop_
_symmetry_equiv_pos_as_xyz
'x, y, z'
'-x+1/2, -y, z+1/2'
'-x, y+1/2, -z+1/2'
'x+1/2, -y+1/2, -z'

loop_
_atom_site_label
_atom_site_type_symbol
_atom_site_fract_x
_atom_site_fract_y
_atom_site_fract_z
_atom_site_U_iso_or_equiv
_atom_site_adp_type
_atom_site_occupancy
_atom_site_symmetry_multiplicity
_atom_site_calc_flag
_atom_site_refinement_flags
S1 S 0.16194(7) 0.87613(4) 0.66416(4) 0.04687(18) Uani 1 1 d .
S2 S -0.10164(11) 0.70414(7) 0.83712(5) 0.0867(3) Uani 1 1 d .
O1 O 0.0299(2) 0.94261(12) 0.66173(12) 0.0673(5) Uani 1 1 d .
O2 O 0.0504(3) 0.56942(15) 0.72873(14) 0.0946(8) Uani 1 1 d .
H2 H 0.0250 0.5332 0.7626 0.142 Uiso 1 1 calc R
O3 O 0.6795(3) 0.67007(15) 0.54514(12) 0.0763(6) Uani 1 1 d .
C1 C 0.2277(3) 0.86422(15) 0.76580(13) 0.0426(5) Uani 1 1 d .
C2 C 0.3188(3) 0.93003(17) 0.80154(15) 0.0547(7) Uani 1 1 d .
H2A H 0.3416 0.9811 0.7735 0.066 Uiso 1 1 calc R
C3 C 0.3752(4) 0.92007(19) 0.87799(17) 0.0607(7) Uani 1 1 d .
H3 H 0.4367 0.9640 0.9017 0.073 Uiso 1 1 calc R
C4 C 0.3398(4) 0.84455(19) 0.91905(16) 0.0605(7) Uani 1 1 d .
H4 H 0.3802 0.8365 0.9702 0.073 Uiso 1 1 calc R
C5 C 0.2455(4) 0.78135(19) 0.88493(16) 0.0597(7) Uani 1 1 d .
H5 H 0.2208 0.7313 0.9142 0.072 Uiso 1 1 calc R
C6 C 0.1850(3) 0.78930(15) 0.80761(14) 0.0451(6) Uani 1 1 d .
C7 C 0.0752(3) 0.71925(18) 0.77447(16) 0.0550(7) Uani 1 1 d .
H7 H 0.0372 0.7395 0.7223 0.066 Uiso 1 1 calc R
C8 C 0.1611(4) 0.62993(17) 0.76172(16) 0.0628(7) Uani 1 1 d .
H8 H 0.1994 0.6078 0.8132 0.075 Uiso 1 1 calc R
C9 C -0.1916(5) 0.8083(3) 0.8256(3) 0.1244(16) Uani 1 1 d .
H9A H -0.1191 0.8526 0.8450 0.187 Uiso 1 1 calc R
H9B H -0.2910 0.8104 0.8553 0.187 Uiso 1 1 calc R
H9C H -0.2139 0.8186 0.7703 0.187 Uiso 1 1 calc R
C11 C 0.3028(4) 0.64021(15) 0.70635(15) 0.0537(7) Uani 1 1 d .
C12 C 0.4606(4) 0.64448(17) 0.73318(17) 0.0591(8) Uani 1 1 d .
H12 H 0.4808 0.6406 0.7876 0.071 Uiso 1 1 calc R
C13 C 0.5885(4) 0.65430(16) 0.68189(17) 0.0589(7) Uani 1 1 d .
H13 H 0.6934 0.6571 0.7018 0.071 Uiso 1 1 calc R
C14 C 0.5627(4) 0.65994(17) 0.60159(16) 0.0557(7) Uani 1 1 d .
C15 C 0.4047(4) 0.6564(2) 0.57349(17) 0.0636(8) Uani 1 1 d .
H15 H 0.3848 0.6607 0.5191 0.076 Uiso 1 1 calc R
C16 C 0.2788(4) 0.64663(18) 0.62506(17) 0.0611(8) Uani 1 1 d .
H16 H 0.1738 0.6442 0.6051 0.073 Uiso 1 1 calc R
C17 C 0.8432(4) 0.6690(3) 0.5716(2) 0.0839(10) Uani 1 1 d .
H17A H 0.8642 0.7203 0.6030 0.126 Uiso 1 1 calc R
H17B H 0.9142 0.6684 0.5263 0.126 Uiso 1 1 calc R
H17C H 0.8617 0.6175 0.6032 0.126 Uiso 1 1 calc R
C18 C 0.3392(3) 0.92808(15) 0.62481(13) 0.0446(6) Uani 1 1 d .
C19 C 0.3204(4) 1.00310(17) 0.58046(17) 0.0603(7) Uani 1 1 d .
H19 H 0.2189 1.0285 0.5742 0.072 Uiso 1 1 calc R
C20 C 0.4562(4) 1.0401(2) 0.54518(17) 0.0663(8) Uani 1 1 d .
H20 H 0.4446 1.0910 0.5151 0.080 Uiso 1 1 calc R
C21 C 0.6068(4) 1.00382(18) 0.55346(16) 0.0555(7) Uani 1 1 d .
C22 C 0.6224(3) 0.92911(19) 0.59918(16) 0.0573(7) Uani 1 1 d .
H22 H 0.7244 0.9046 0.6066 0.069 Uiso 1 1 calc R
C23 C 0.4895(3) 0.89018(17) 0.63397(15) 0.0527(7) Uani 1 1 d .
H23 H 0.5011 0.8389 0.6633 0.063 Uiso 1 1 calc R
C24 C 0.7536(4) 1.0430(2) 0.51298(18) 0.0814(10) Uani 1 1 d .
H24A H 0.7685 1.0158 0.4619 0.122 Uiso 1 1 calc R
H24B H 0.8477 1.0332 0.5453 0.122 Uiso 1 1 calc R
H24C H 0.7376 1.1048 0.5060 0.122 Uiso 1 1 calc R

loop_
_atom_site_aniso_label
_atom_site_aniso_U_11
_atom_site_aniso_U_22
_atom_site_aniso_U_33
_atom_site_aniso_U_23
_atom_site_aniso_U_13
_atom_site_aniso_U_12
S1 0.0472(3) 0.0477(3) 0.0458(3) -0.0011(3) -0.0043(3) 0.0022(3)
S2 0.0704(5) 0.1244(8) 0.0653(5) 0.0001(5) 0.0099(4) -0.0363(5)
O1 0.0513(10) 0.0761(13) 0.0745(12) 0.0054(12) -0.0061(10) 0.0199(10)
O2 0.125(2) 0.0745(14) 0.0845(15) 0.0025(13) -0.0177(15) -0.0470(15)
O3 0.0702(13) 0.0990(15) 0.0597(12) -0.0142(11) -0.0053(11) 0.0139(12)
C1 0.0416(13) 0.0413(13) 0.0448(13) -0.0065(11) 0.0017(10) 0.0047(11)
C2 0.0633(17) 0.0473(14) 0.0537(16) -0.0078(12) 0.0008(13) -0.0073(14)
C3 0.0624(18) 0.0610(18) 0.0587(17) -0.0196(14) -0.0078(14) -0.0078(15)
C4 0.0655(17) 0.0724(19) 0.0438(14) -0.0107(13) -0.0085(14) -0.0004(16)
C5 0.0753(18) 0.0594(17) 0.0444(16) 0.0043(12) -0.0085(14) -0.0073(15)
C6 0.0450(13) 0.0488(14) 0.0415(13) -0.0041(10) 0.0007(11) -0.0032(12)
C7 0.0587(16) 0.0631(16) 0.0431(14) 0.0021(13) -0.0043(12) -0.0169(14)
C8 0.088(2) 0.0417(14) 0.0582(16) 0.0028(13) -0.0159(16) -0.0213(16)
C9 0.078(3) 0.157(4) 0.138(4) -0.056(3) 0.032(3) -0.014(3)
C11 0.077(2) 0.0328(13) 0.0510(16) -0.0007(11) -0.0121(14) -0.0023(13)
C12 0.084(2) 0.0444(16) 0.0485(15) 0.0005(12) -0.0180(15) 0.0036(15)
C13 0.0671(17) 0.0494(16) 0.0602(18) -0.0069(13) -0.0180(15) 0.0091(13)
C14 0.0691(19) 0.0481(16) 0.0499(16) -0.0100(12) -0.0118(15) 0.0117(13)
C15 0.0719(19) 0.075(2) 0.0440(15) -0.0118(14) -0.0163(15) 0.0098(16)
C16 0.0621(18) 0.0623(18) 0.0589(17) -0.0093(13) -0.0160(15) 0.0022(14)
C17 0.065(2) 0.111(3) 0.076(2) -0.0080(19) -0.0063(18) 0.004(2)
C18 0.0516(14) 0.0408(13) 0.0413(13) 0.0007(10) -0.0035(12) 0.0052(12)
C19 0.0627(17) 0.0547(16) 0.0635(17) 0.0105(13) -0.0029(15) 0.0099(16)
C20 0.086(2) 0.0527(16) 0.0604(17) 0.0167(14) 0.0021(17) 0.0004(16)
C21 0.0652(17) 0.0553(16) 0.0460(15) -0.0064(13) 0.0036(13) -0.0078(15)
C22 0.0518(17) 0.0615(17) 0.0584(16) -0.0011(14) 0.0052(13) 0.0052(14)
C23 0.0578(16) 0.0477(15) 0.0526(15) 0.0051(11) 0.0009(13) 0.0100(13)
C24 0.094(2) 0.078(2) 0.072(2) -0.0030(16) 0.0243(19) -0.0262(19)

loop_
_atom_type_symbol
_atom_type_description
_atom_type_scat_dispersion_real
_atom_type_scat_dispersion_imag
_atom_type_scat_source
C C 0.0033 0.0016 'International Tables Vol C Tables 4.2.6.8 and 6.1.1.4'
H H 0.0000 0.0000 'International Tables Vol C Tables 4.2.6.8 and 6.1.1.4'
O O 0.0106 0.0060 'International Tables Vol C Tables 4.2.6.8 and 6.1.1.4'
S S 0.1246 0.1234 'International Tables Vol C Tables 4.2.6.8 and 6.1.1.4'

loop_
_geom_angle_atom_site_label_1
_geom_angle_atom_site_label_2
_geom_angle_atom_site_label_3
_geom_angle
O1 S1 C18 106.68(12)
O1 S1 C1 108.39(11)
C18 S1 C1 98.51(12)
C9 S2 C7 99.28(17)
C14 O3 C17 117.0(2)
C6 C1 C2 120.9(2)
C6 C1 S1 119.11(18)
C2 C1 S1 119.95(19)
C3 C2 C1 120.4(3)
C2 C3 C4 119.3(3)
C5 C4 C3 120.2(3)
C4 C5 C6 122.2(3)
C1 C6 C5 116.8(2)
C1 C6 C7 123.4(2)
C5 C6 C7 119.8(2)
C6 C7 C8 113.5(2)
C6 C7 S2 111.09(19)
C8 C7 S2 109.65(19)
O2 C8 C11 109.2(2)
O2 C8 C7 109.4(3)
C11 C8 C7 110.5(2)
C12 C11 C16 117.0(3)
C12 C11 C8 122.6(2)
C16 C11 C8 120.4(3)
C13 C12 C11 121.8(3)
C14 C13 C12 120.4(3)
O3 C14 C13 125.7(3)
O3 C14 C15 115.7(2)
C13 C14 C15 118.6(3)
C16 C15 C14 120.4(3)
C15 C16 C11 121.7(3)
C19 C18 C23 120.8(3)
C19 C18 S1 118.4(2)
C23 C18 S1 120.62(19)
C18 C19 C20 118.6(3)
C21 C20 C19 121.7(3)
C20 C21 C22 118.4(3)
C20 C21 C24 121.5(3)
C22 C21 C24 120.1(3)
C23 C22 C21 121.2(3)
C18 C23 C22 119.3(2)

loop_
_geom_bond_atom_site_label_1
_geom_bond_atom_site_label_2
_geom_bond_distance
S1 O1 1.4898(19)
S1 C18 1.791(3)
S1 C1 1.800(3)
S2 C9 1.765(5)
S2 C7 1.815(3)
O2 C8 1.412(3)
O3 C14 1.361(3)
O3 C17 1.423(4)
C1 C6 1.387(3)
C1 C2 1.391(4)
C2 C3 1.374(4)
C3 C4 1.374(4)
C4 C5 1.365(4)
C5 C6 1.396(4)
C6 C7 1.508(4)
C7 C8 1.551(4)
C8 C11 1.503(4)
C11 C12 1.380(4)
C11 C16 1.383(4)
C12 C13 1.371(4)
C13 C14 1.368(4)
C14 C15 1.388(4)
C15 C16 1.361(4)
C18 C19 1.374(4)
C18 C23 1.377(4)
C19 C20 1.388(4)
C20 C21 1.368(4)
C21 C22 1.380(4)
C21 C24 1.512(4)
C22 C23 1.378(4)

loop_
_cod_related_entry_id
_cod_related_entry_database
_cod_related_entry_code
1 ChemSpider 21194171
